data_4300572
_journal_name_full 'Inorganic Chemistry'
_journal_paper_doi 10.1021/ic051573l
_journal_year 2006
_chemical_formula_moiety 'C36 H26 N8 Ni1 O2, C H2 Cl2'
_chemical_formula_sum 'C37 H28 Cl2 N8 Ni O2'
_chemical_formula_weight 746.28
_space_group_IT_number 2
_space_group_name_Hall '-P 1'
_space_group_name_H-M_alt 'P -1'
_symmetry_cell_setting triclinic
_symmetry_Int_Tables_number 2
_symmetry_space_group_name_Hall '-P 1'
_symmetry_space_group_name_H-M 'P -1'
_cell_angle_alpha 71.89(5)
_cell_angle_beta 77.62(5)
_cell_angle_gamma 66.64(4)
_cell_formula_units_Z 2
_cell_length_a 11.353(4)
_cell_length_b 11.751(6)
_cell_length_c 14.698(9)
_cell_measurement_temperature 293(2)
_cell_measurement_wavelength 0.71073
_cell_volume 1701.6(15)
_diffrn_ambient_temperature 293(2)
_exptl_crystal_density_diffrn 1.457
_cod_database_code 4300572

loop_
_symmetry_equiv_pos_as_xyz
'x, y, z'
'-x, -y, -z'

loop_
_atom_site_label
_atom_site_type_symbol
_atom_site_fract_x
_atom_site_fract_y
_atom_site_fract_z
_atom_site_U_iso_or_equiv
_atom_site_adp_type
_atom_site_occupancy
_atom_site_symmetry_multiplicity
_atom_site_calc_flag
_atom_site_refinement_flags
_atom_site_disorder_assembly
_atom_site_disorder_group
C1 C 0.9699(16) 0.5883(16) 0.8352(14) 0.100(5) Uani 1 1 d . . .
H1A H 1.0399 0.5865 0.8643 0.12 Uiso 1 1 calc R . .
H1B H 0.9329 0.6741 0.7951 0.12 Uiso 1 1 calc R . .
C1A C 0.8431(8) -0.0152(9) 0.6568(6) 0.033(2) Uani 1 1 d . . .
C1B C 1.1935(8) -0.0123(9) 0.8435(6) 0.0314(19) Uani 1 1 d . . .
C2A C 0.7371(7) -0.0622(9) 0.6550(6) 0.0292(19) Uani 1 1 d . . .
C2B C 1.3242(9) -0.0523(10) 0.8736(6) 0.037(2) Uani 1 1 d . . .
C3A C 0.6202(10) 0.0289(12) 0.6168(8) 0.051(3) Uani 1 1 d . . .
H3A H 0.6049 0.116 0.5915 0.062 Uiso 1 1 calc R . .
C3B C 1.3822(9) 0.0414(10) 0.8561(7) 0.041(2) Uani 1 1 d . . .
H3B H 1.3387 0.1275 0.829 0.049 Uiso 1 1 calc R . .
C4A C 0.5317(11) -0.0294(14) 0.6224(9) 0.064(4) Uani 1 1 d . . .
H4A H 0.4539 0.0213 0.5965 0.077 Uiso 1 1 calc R . .
C4B C 1.5086(10) -0.0026(12) 0.8818(8) 0.051(3) Uani 1 1 d . . .
H4B H 1.5517 0.0539 0.8709 0.061 Uiso 1 1 calc R . .
C5A C 0.5522(12) -0.1525(13) 0.6622(11) 0.070(4) Uani 1 1 d . . .
H5A H 0.4899 -0.1869 0.6656 0.084 Uiso 1 1 calc R . .
C5B C 1.5657(10) -0.1290(12) 0.9226(9) 0.057(3) Uani 1 1 d . . .
H5B H 1.6494 -0.1603 0.9391 0.068 Uiso 1 1 calc R . .
C6A C 0.6708(13) -0.2291(13) 0.6991(10) 0.069(4) Uani 1 1 d . . .
H6A H 0.6865 -0.3157 0.7271 0.082 Uiso 1 1 calc R . .
C6B C 1.5006(10) -0.2102(11) 0.9394(9) 0.053(3) Uani 1 1 d . . .
H6B H 1.5412 -0.2958 0.9698 0.063 Uiso 1 1 calc R . .
C7A C 0.9782(8) -0.0890(9) 0.6279(6) 0.0311(19) Uani 1 1 d . . .
C7B C 1.1032(8) -0.0780(8) 0.9007(6) 0.0301(19) Uani 1 1 d . . .
C8A C 1.0132(10) -0.1795(10) 0.5770(8) 0.049(3) Uani 1 1 d . . .
H8A H 0.9503 -0.1961 0.5573 0.059 Uiso 1 1 calc R . .
C8B C 1.1197(9) -0.1577(9) 0.9926(7) 0.040(2) Uani 1 1 d . . .
H8B H 1.1925 -0.1761 1.0217 0.049 Uiso 1 1 calc R . .
C9A C 1.1430(12) -0.2462(12) 0.5548(9) 0.061(3) Uani 1 1 d . . .
H9A H 1.1678 -0.3076 0.5201 0.073 Uiso 1 1 calc R . .
C9B C 1.0258(10) -0.2098(9) 1.0406(7) 0.044(2) Uani 1 1 d . . .
H9B H 1.0346 -0.2626 1.1026 0.053 Uiso 1 1 calc R . .
C10A C 1.2341(11) -0.2204(12) 0.5846(9) 0.061(3) Uani 1 1 d . . .
H10A H 1.3215 -0.2663 0.573 0.073 Uiso 1 1 calc R . .
C10B C 0.9200(10) -0.1825(11) 0.9954(7) 0.047(3) Uani 1 1 d . . .
H10B H 0.8575 -0.2184 1.0257 0.056 Uiso 1 1 calc R . .
C11A C 1.1935(10) -0.1260(12) 0.6317(9) 0.058(3) Uani 1 1 d . . .
H11A H 1.2557 -0.1075 0.6504 0.07 Uiso 1 1 calc R . .
C11B C 0.9081(10) -0.1012(11) 0.9048(7) 0.046(2) Uani 1 1 d . . .
H11B H 0.8354 -0.0813 0.8751 0.055 Uiso 1 1 calc R . .
C12A C 0.7307(9) 0.2350(9) 0.7628(6) 0.034(2) Uani 1 1 d . . .
C12B C 1.1525(8) 0.2220(8) 0.6312(6) 0.033(2) Uani 1 1 d . . .
C13A C 0.6090(9) 0.3350(9) 0.7938(7) 0.037(2) Uani 1 1 d . . .
C13B C 1.2118(9) 0.3113(9) 0.5639(7) 0.036(2) Uani 1 1 d . . .
C14A C 0.4894(10) 0.3449(11) 0.7780(9) 0.057(3) Uani 1 1 d . . .
H14A H 0.4826 0.2858 0.7515 0.069 Uiso 1 1 calc R . .
C14B C 1.1578(10) 0.3958(10) 0.4812(7) 0.046(2) Uani 1 1 d . . .
H14B H 1.0821 0.3952 0.4671 0.055 Uiso 1 1 calc R . .
C15A C 0.3784(13) 0.4434(15) 0.8017(12) 0.085(5) Uani 1 1 d . . .
H15A H 0.2983 0.4521 0.7884 0.102 Uiso 1 1 calc R . .
C15B C 1.2123(12) 0.4793(11) 0.4203(8) 0.059(3) Uani 1 1 d . . .
H15B H 1.1734 0.5355 0.3658 0.07 Uiso 1 1 calc R . .
C16A C 0.3881(14) 0.5262(15) 0.8441(12) 0.084(4) Uani 1 1 d . . .
H16A H 0.3142 0.5901 0.862 0.101 Uiso 1 1 calc R . .
C16B C 1.3259(11) 0.4809(11) 0.4395(8) 0.054(3) Uani 1 1 d . . .
H16B H 1.3644 0.5366 0.3971 0.065 Uiso 1 1 calc R . .
C17A C 0.5053(16) 0.5157(13) 0.8605(10) 0.080(4) Uani 1 1 d . . .
H17A H 0.511 0.5734 0.8891 0.096 Uiso 1 1 calc R . .
C17B C 1.3815(11) 0.3997(10) 0.5216(8) 0.053(3) Uani 1 1 d . . .
H17B H 1.4563 0.402 0.5358 0.064 Uiso 1 1 calc R . .
C18A C 0.6171(11) 0.4209(11) 0.8355(8) 0.054(3) Uani 1 1 d . . .
H18A H 0.6969 0.4155 0.8468 0.064 Uiso 1 1 calc R . .
C18B C 1.3258(10) 0.3155(10) 0.5822(8) 0.047(3) Uani 1 1 d . . .
H18B H 1.3648 0.2598 0.6369 0.057 Uiso 1 1 calc R . .
N1A N 0.8320(7) 0.0804(7) 0.6883(5) 0.0347(17) Uani 1 1 d . . .
N1B N 1.1483(7) 0.0751(7) 0.7681(5) 0.0347(17) Uani 1 1 d . . .
N2A N 0.7613(9) -0.1829(9) 0.6955(7) 0.055(2) Uani 1 1 d . . .
N2B N 1.3818(8) -0.1743(8) 0.9149(6) 0.044(2) Uani 1 1 d . . .
N3A N 1.0697(7) -0.0585(8) 0.6526(6) 0.0390(18) Uani 1 1 d . . .
N3B N 0.9978(7) -0.0490(7) 0.8570(5) 0.0360(18) Uani 1 1 d . . .
N4A N 0.7128(6) 0.1590(7) 0.7193(5) 0.0316(16) Uani 1 1 d . . .
N4B N 1.2172(7) 0.1460(7) 0.7082(5) 0.0357(18) Uani 1 1 d . . .
O1A O 0.8378(6) 0.2300(6) 0.7784(5) 0.0397(15) Uani 1 1 d . . .
O1B O 1.0474(6) 0.2211(7) 0.6137(4) 0.0422(16) Uani 1 1 d . . .
Cl1 Cl 1.0328(5) 0.4796(5) 0.7622(4) 0.1119(15) Uani 1 1 d . . .
Cl2 Cl 0.8522(5) 0.5554(4) 0.9261(4) 0.1048(14) Uani 1 1 d . . .
Ni1 Ni 0.98738(11) 0.08772(12) 0.72473(8) 0.0334(4) Uani 1 1 d . . .

loop_
_atom_site_aniso_label
_atom_site_aniso_U_11
_atom_site_aniso_U_22
_atom_site_aniso_U_33
_atom_site_aniso_U_23
_atom_site_aniso_U_13
_atom_site_aniso_U_12
C1 0.084(11) 0.085(11) 0.139(16) -0.014(10) -0.042(11) -0.035(9)
C1A 0.027(4) 0.041(5) 0.036(5) -0.013(4) -0.008(4) -0.014(4)
C1B 0.025(4) 0.042(5) 0.034(5) -0.015(4) -0.005(4) -0.014(4)
C2A 0.015(4) 0.044(5) 0.034(5) -0.013(4) -0.004(3) -0.013(4)
C2B 0.034(5) 0.057(6) 0.030(5) -0.019(4) -0.015(4) -0.014(5)
C3A 0.036(6) 0.071(7) 0.058(7) -0.014(6) -0.017(5) -0.026(5)
C3B 0.036(5) 0.057(6) 0.043(5) -0.010(5) -0.015(4) -0.026(5)
C4A 0.037(6) 0.103(11) 0.080(9) -0.045(8) -0.009(6) -0.034(7)
C4B 0.046(6) 0.073(8) 0.052(6) -0.011(6) -0.011(5) -0.041(6)
C5A 0.056(8) 0.077(9) 0.108(11) -0.052(8) -0.001(7) -0.039(7)
C5B 0.030(5) 0.070(8) 0.073(8) -0.018(6) -0.013(5) -0.016(5)
C6A 0.070(9) 0.057(7) 0.094(10) -0.026(7) -0.005(7) -0.035(7)
C6B 0.038(6) 0.048(6) 0.070(7) -0.012(5) -0.019(5) -0.009(5)
C7A 0.032(5) 0.045(5) 0.023(4) -0.009(4) -0.006(3) -0.018(4)
C7B 0.029(4) 0.041(5) 0.033(5) -0.014(4) -0.003(4) -0.022(4)
C8A 0.043(6) 0.055(6) 0.053(6) -0.023(5) -0.004(5) -0.015(5)
C8B 0.038(5) 0.049(6) 0.034(5) -0.005(4) -0.010(4) -0.017(5)
C9A 0.058(7) 0.060(7) 0.074(8) -0.041(6) 0.011(6) -0.021(6)
C9B 0.053(6) 0.039(5) 0.040(5) -0.002(4) -0.010(5) -0.020(5)
C10A 0.033(6) 0.075(8) 0.072(8) -0.035(7) 0.008(5) -0.011(6)
C10B 0.046(6) 0.062(7) 0.042(6) -0.009(5) -0.001(5) -0.034(5)
C11A 0.032(6) 0.084(9) 0.063(7) -0.024(7) -0.007(5) -0.019(6)
C11B 0.036(5) 0.066(7) 0.050(6) -0.012(5) -0.007(4) -0.032(5)
C12A 0.036(5) 0.035(5) 0.034(5) 0.001(4) -0.008(4) -0.020(4)
C12B 0.031(5) 0.036(5) 0.033(5) -0.008(4) -0.008(4) -0.011(4)
C13A 0.043(5) 0.035(5) 0.034(5) -0.005(4) -0.005(4) -0.017(4)
C13B 0.035(5) 0.040(5) 0.035(5) -0.006(4) -0.007(4) -0.015(4)
C14A 0.043(6) 0.059(7) 0.076(8) -0.026(6) -0.017(6) -0.013(5)
C14B 0.042(6) 0.054(6) 0.043(6) -0.004(5) -0.011(5) -0.021(5)
C15A 0.040(7) 0.098(11) 0.109(12) -0.046(10) -0.013(7) 0.000(7)
C15B 0.077(8) 0.050(7) 0.040(6) 0.008(5) -0.013(6) -0.025(6)
C16A 0.058(9) 0.078(10) 0.101(12) -0.040(9) -0.008(8) 0.005(7)
C16B 0.059(7) 0.056(7) 0.049(6) -0.002(5) 0.003(5) -0.034(6)
C17A 0.102(12) 0.059(8) 0.073(9) -0.032(7) 0.002(8) -0.015(8)
C17B 0.053(6) 0.053(6) 0.057(7) 0.007(5) -0.016(5) -0.033(6)
C18A 0.058(7) 0.052(7) 0.060(7) -0.017(5) -0.011(6) -0.024(6)
C18B 0.043(6) 0.050(6) 0.047(6) 0.001(5) -0.013(5) -0.021(5)
N1A 0.033(4) 0.039(4) 0.037(4) -0.008(3) -0.007(3) -0.017(3)
N1B 0.036(4) 0.041(4) 0.032(4) 0.000(3) -0.008(3) -0.023(4)
N2A 0.054(6) 0.056(6) 0.065(6) -0.018(5) -0.010(5) -0.028(5)
N2B 0.032(4) 0.046(5) 0.059(5) -0.010(4) -0.017(4) -0.014(4)
N3A 0.029(4) 0.051(5) 0.038(4) -0.009(4) -0.008(3) -0.015(4)
N3B 0.037(4) 0.046(5) 0.032(4) -0.005(3) -0.008(3) -0.023(4)
N4A 0.021(4) 0.040(4) 0.041(4) -0.016(3) -0.005(3) -0.012(3)
N4B 0.031(4) 0.045(5) 0.038(4) -0.002(3) -0.008(3) -0.024(4)
O1A 0.036(4) 0.041(4) 0.050(4) -0.010(3) -0.018(3) -0.015(3)
O1B 0.041(4) 0.056(4) 0.035(4) 0.001(3) -0.015(3) -0.027(3)
Cl1 0.117(4) 0.109(3) 0.110(4) -0.024(3) -0.006(3) -0.046(3)
Cl2 0.094(3) 0.089(3) 0.119(4) -0.022(3) -0.018(3) -0.020(2)
Ni1 0.0278(6) 0.0429(7) 0.0347(7) -0.0056(5) -0.0095(5) -0.0178(5)

loop_
_geom_bond_atom_site_label_1
_geom_bond_atom_site_label_2
_geom_bond_distance
_geom_bond_site_symmetry_2
_geom_bond_publ_flag
C1 Cl2 1.744(18) . ?
C1 Cl1 1.758(18) . ?
C1A N1A 1.295(11) . ?
C1A C7A 1.477(12) . ?
C1A C2A 1.517(11) . ?
C1B N1B 1.290(11) . ?
C1B C7B 1.487(12) . ?
C1B C2B 1.490(11) . ?
C2A N2A 1.296(12) . ?
C2A C3A 1.429(13) . ?
C2B N2B 1.318(13) . ?
C2B C3B 1.428(13) . ?
C3A C4A 1.401(15) . ?
C3B C4B 1.411(13) . ?
C4A C5A 1.324(18) . ?
C4B C5B 1.355(16) . ?
C5A C6A 1.402(18) . ?
C5B C6B 1.360(15) . ?
C6A N2A 1.324(14) . ?
C6B N2B 1.338(12) . ?
C7A N3A 1.370(11) . ?
C7A C8A 1.372(13) . ?
C7B N3B 1.353(11) . ?
C7B C8B 1.385(13) . ?
C8A C9A 1.389(15) . ?
C8B C9B 1.391(14) . ?
C9A C10A 1.371(16) . ?
C9B C10B 1.375(14) . ?
C10A C11A 1.363(16) . ?
C10B C11B 1.375(14) . ?
C11A N3A 1.334(13) . ?
C11B N3B 1.352(12) . ?
C12A O1A 1.260(10) . ?
C12A N4A 1.343(11) . ?
C12A C13A 1.507(13) . ?
C12B O1B 1.278(10) . ?
C12B N4B 1.352(11) . ?
C12B C13B 1.470(13) . ?
C13A C18A 1.374(14) . ?
C13A C14A 1.379(14) . ?
C13B C14B 1.387(13) . ?
C13B C18B 1.400(13) . ?
C14A C15A 1.398(17) . ?
C14B C15B 1.358(15) . ?
C15A C16A 1.36(2) . ?
C15B C16B 1.386(16) . ?
C16A C17A 1.35(2) . ?
C16B C17B 1.378(15) . ?
C17A C18A 1.385(18) . ?
C17B C18B 1.370(14) . ?
N1A N4A 1.378(10) . ?
N1A Ni1 1.990(7) . ?
N1B N4B 1.359(10) . ?
N1B Ni1 1.998(7) . ?
N3A Ni1 2.094(8) . ?
N3B Ni1 2.093(8) . ?
O1A Ni1 2.073(7) . ?
O1B Ni1 2.089(6) . ?
